data_7233740
loop_
_publ_author_name
'Chiara Botta'
'Elena Cariati'
'Gabriella Cavallo'
'Valentina Dichiarante'
'Alessandra Forni'
'Pierangelo Metrangolo'
'Tullio Pilati'
'Giuseppe Resnati'
'Stefania Righetto'
'Giancarlo Terraneo'
'Elisa Tordin'

_publ_section_title
;
 Fluorine-induced J-aggregation enhances emissive properties of a new NLO
 push-pull chromophore
;
_journal_name_full 'Journal of Materials Chemistry C'
_journal_page_first 5275
_journal_page_last 5279
_journal_paper_doi 10.1039/C4TC00665H
_journal_volume 2
_journal_year 2014
_chemical_formula_moiety 'C24 H19 F4 N'
_chemical_formula_sum 'C24 H19 F4 N'
_chemical_formula_weight 397.40
_space_group_crystal_system monoclinic
_space_group_IT_number 14
_space_group_name_Hall '-P 2ybc'
_space_group_name_H-M_alt 'P 1 21/c 1'
_atom_sites_solution_hydrogens geom
_atom_sites_solution_primary direct
_atom_sites_solution_secondary difmap
_cell_angle_alpha 90.00
_cell_angle_beta 94.302(8)
_cell_angle_gamma 90.00
_cell_formula_units_Z 4
_cell_length_a 7.594(5)
_cell_length_b 5.874(4)
_cell_length_c 41.51(3)
_cell_measurement_reflns_used 886
_cell_measurement_temperature 103(2)
_cell_measurement_theta_max 20.17
_cell_measurement_theta_min 2.68
_cell_volume 1846(2)
_computing_cell_refinement 'Bruker SAINT'
_computing_data_collection 'Bruker SMART'
_computing_data_reduction 'Bruker SAINT'
_computing_molecular_graphics
;
ORTEP-3 (Farrugia, L.J. (1997) Jour. Appl. Cryst. 30, 565)
Mercury (Macrae, C. F., Edgington, P. R., McCabe, P., Pidcock, E., 
Shields, G. P., Taylor, R., Towler, M. & van de Streek, J. (2006). 
J. Appl. Cryst. 39, 453-457
;
_computing_publication_material SHELXL-97
_computing_structure_refinement SHELXL_97
_computing_structure_solution
;
SIR2002 (Burla, M. C., Camalli, M., Carrozzini, B., Cascarano, G. L., 
Giacovazzo, C., Polidori, G. & Spagna, R. (2003). 
J. Appl. Cryst. 36, 1103.)
;
_diffrn_ambient_temperature 103(2)
_diffrn_measured_fraction_theta_full 0.941
_diffrn_measured_fraction_theta_max 0.941
_diffrn_measurement_device_type 'Bruker APEX-II CCD area detector'
_diffrn_measurement_method '\f and \w scans'
_diffrn_radiation_monochromator graphite
_diffrn_radiation_source 'fine-focus sealed tube'
_diffrn_radiation_type MoK\a
_diffrn_radiation_wavelength 0.71073
_diffrn_reflns_av_R_equivalents 0.0831
_diffrn_reflns_av_sigmaI/netI 0.1010
_diffrn_reflns_limit_h_max 7
_diffrn_reflns_limit_h_min -7
_diffrn_reflns_limit_k_max 5
_diffrn_reflns_limit_k_min -5
_diffrn_reflns_limit_l_max 40
_diffrn_reflns_limit_l_min -40
_diffrn_reflns_number 5727
_diffrn_reflns_theta_full 20.81
_diffrn_reflns_theta_max 20.81
_diffrn_reflns_theta_min 1.97
_exptl_absorpt_coefficient_mu 0.111
_exptl_absorpt_correction_type none
_exptl_crystal_colour colourless
_exptl_crystal_density_diffrn 1.430
_exptl_crystal_description lamina
_exptl_crystal_F_000 824
_exptl_crystal_size_max 0.280
_exptl_crystal_size_mid 0.140
_exptl_crystal_size_min 0.010
_refine_diff_density_max 0.499
_refine_diff_density_min -0.366
_refine_diff_density_rms 0.097
_refine_ls_extinction_coef 0.010(2)
_refine_ls_extinction_expression Fc^*^=kFc[1+0.001xFc^2^\l^3^/sin(2\q)]^-1/4^
_refine_ls_extinction_method SHELXL
_refine_ls_goodness_of_fit_ref 1.072
_refine_ls_hydrogen_treatment constr
_refine_ls_matrix_type full
_refine_ls_number_parameters 155
_refine_ls_number_reflns 1814
_refine_ls_number_restraints 0
_refine_ls_restrained_S_all 1.072
_refine_ls_R_factor_all 0.1646
_refine_ls_R_factor_gt 0.1134
_refine_ls_shift/su_max 0.000
_refine_ls_shift/su_mean 0.000
_refine_ls_structure_factor_coef Fsqd
_refine_ls_weighting_details 'w=1/[\s^2^(Fo^2^)+(0.1036P)^2^+19.5133P] where P=(Fo^2^+2Fc^2^)/3'
_refine_ls_weighting_scheme calc
_refine_ls_wR_factor_gt 0.2673
_refine_ls_wR_factor_ref 0.2943
_reflns_number_gt 1100
_reflns_number_total 1814
_reflns_threshold_expression 'I > 2\s(I)'
_cod_data_source_file J-Mater-Chem-C-2014-2-5275.cif
_cod_data_source_block gc45
_cod_original_sg_symbol_H-M 'P 21/c'
_cod_database_code 7233740
_shelx_estimated_absorpt_t_min 0.970
_shelx_estimated_absorpt_t_max 0.999

loop_
_symmetry_equiv_pos_as_xyz
'x, y, z'
'-x, y+1/2, -z+1/2'
'-x, -y, -z'
'x, -y-1/2, z-1/2'

loop_
_atom_site_label
_atom_site_type_symbol
_atom_site_fract_x
_atom_site_fract_y
_atom_site_fract_z
_atom_site_U_iso_or_equiv
_atom_site_adp_type
_atom_site_occupancy
_atom_site_symmetry_multiplicity
_atom_site_calc_flag
_atom_site_refinement_flags
_atom_site_disorder_assembly
_atom_site_disorder_group
F1 F 0.2086(7) 0.7381(10) 1.06099(14) 0.0315(18) Uani 1 1 d . . .
F2 F 0.2875(7) 0.6470(11) 1.12305(14) 0.0359(19) Uani 1 1 d . . .
F3 F 0.5483(7) -0.0508(11) 1.09607(14) 0.0331(18) Uani 1 1 d . . .
F4 F 0.4711(7) 0.0344(10) 1.03354(14) 0.0292(18) Uani 1 1 d . . .
N1 N -0.3333(12) 0.8403(17) 0.7096(2) 0.037(3) Uani 1 1 d . . .
C1 C 0.2958(13) 0.5356(18) 1.0687(2) 0.022(3) Uiso 1 1 d . . .
C2 C 0.3338(14) 0.4950(19) 1.1006(2) 0.024(3) Uiso 1 1 d . . .
C3 C 0.4197(13) 0.2981(18) 1.1109(3) 0.023(3) Uiso 1 1 d . . .
H3 H 0.4489 0.2690 1.1332 0.027 Uiso 1 1 calc R . .
C4 C 0.4614(13) 0.1454(18) 1.0874(2) 0.021(3) Uiso 1 1 d . . .
C5 C 0.4229(13) 0.1905(18) 1.0555(2) 0.021(3) Uiso 1 1 d . . .
C6 C 0.3364(13) 0.3873(18) 1.0440(2) 0.021(3) Uiso 1 1 d . . .
C7 C 0.2969(13) 0.4201(19) 1.0097(2) 0.027(3) Uiso 1 1 d . . .
H7 H 0.3364 0.3037 0.9961 0.033 Uiso 1 1 calc R . .
C8 C 0.2102(14) 0.5967(19) 0.9946(2) 0.028(3) Uiso 1 1 d . . .
H8 H 0.1714 0.7162 1.0078 0.034 Uiso 1 1 calc R . .
C9 C 0.1713(13) 0.6182(18) 0.9593(2) 0.022(3) Uiso 1 1 d . . .
C10 C 0.2086(13) 0.4452(19) 0.9375(2) 0.023(3) Uiso 1 1 d . . .
H10 H 0.2644 0.3086 0.9451 0.028 Uiso 1 1 calc R . .
C11 C 0.1636(14) 0.4749(19) 0.9046(3) 0.029(3) Uiso 1 1 d . . .
H11 H 0.1909 0.3569 0.8902 0.035 Uiso 1 1 calc R . .
C12 C 0.0799(13) 0.6712(19) 0.8921(2) 0.025(3) Uiso 1 1 d . . .
C13 C 0.0472(13) 0.8439(19) 0.9141(2) 0.027(3) Uiso 1 1 d . . .
H13 H -0.0055 0.9823 0.9065 0.033 Uiso 1 1 calc R . .
C14 C 0.0910(13) 0.8152(19) 0.9471(2) 0.029(3) Uiso 1 1 d . . .
H14 H 0.0651 0.9338 0.9615 0.035 Uiso 1 1 calc R . .
C15 C 0.0296(15) 0.680(2) 0.8579(3) 0.036(3) Uiso 1 1 d . . .
H15 H 0.0724 0.5606 0.8451 0.043 Uiso 1 1 calc R . .
C16 C -0.0721(14) 0.840(2) 0.8420(3) 0.031(3) Uiso 1 1 d . . .
H16 H -0.1073 0.9652 0.8544 0.037 Uiso 1 1 calc R . .
C17 C -0.1335(14) 0.8410(19) 0.8078(3) 0.028(3) Uiso 1 1 d . . .
C18 C -0.0890(14) 0.670(2) 0.7859(3) 0.034(3) Uiso 1 1 d . . .
H18 H -0.0140 0.5492 0.7937 0.040 Uiso 1 1 calc R . .
C19 C -0.1494(14) 0.670(2) 0.7540(3) 0.031(3) Uiso 1 1 d . . .
H19 H -0.1139 0.5541 0.7399 0.037 Uiso 1 1 calc R . .
C20 C -0.2661(15) 0.847(2) 0.7419(3) 0.031(3) Uiso 1 1 d . . .
C21 C -0.3083(14) 1.0171(19) 0.7631(2) 0.028(3) Uiso 1 1 d . . .
H21 H -0.3829 1.1385 0.7555 0.034 Uiso 1 1 calc R . .
C22 C -0.2434(14) 1.013(2) 0.7953(3) 0.032(3) Uiso 1 1 d . . .
H22 H -0.2752 1.1328 0.8091 0.039 Uiso 1 1 calc R . .
C23 C -0.2810(15) 0.666(2) 0.6882(3) 0.039(3) Uani 1 1 d . . .
H23A H -0.1520 0.6659 0.6879 0.058 Uiso 1 1 calc R . .
H23B H -0.3344 0.6959 0.6663 0.058 Uiso 1 1 calc R . .
H23C H -0.3206 0.5178 0.6956 0.058 Uiso 1 1 calc R . .
C24 C -0.4526(15) 1.019(2) 0.6975(3) 0.043(4) Uani 1 1 d . . .
H24A H -0.5579 1.0190 0.7097 0.065 Uiso 1 1 calc R . .
H24B H -0.4872 0.9913 0.6746 0.065 Uiso 1 1 calc R . .
H24C H -0.3931 1.1665 0.6999 0.065 Uiso 1 1 calc R . .

loop_
_atom_site_aniso_label
_atom_site_aniso_U_11
_atom_site_aniso_U_22
_atom_site_aniso_U_33
_atom_site_aniso_U_23
_atom_site_aniso_U_13
_atom_site_aniso_U_12
F1 0.017(3) 0.027(4) 0.050(4) -0.001(3) 0.000(3) 0.000(3)
F2 0.029(4) 0.038(4) 0.041(4) -0.012(3) 0.001(3) 0.006(3)
F3 0.024(4) 0.028(4) 0.045(4) 0.002(3) -0.005(3) 0.003(3)
F4 0.018(3) 0.030(4) 0.040(4) -0.005(3) -0.001(3) 0.007(3)
N1 0.030(6) 0.044(8) 0.034(7) -0.003(5) -0.011(5) 0.015(5)
C23 0.030(8) 0.040(9) 0.045(8) -0.004(7) -0.005(6) -0.005(6)
C24 0.039(8) 0.042(9) 0.045(9) 0.007(6) -0.015(7) -0.001(7)

loop_
_atom_type_symbol
_atom_type_description
_atom_type_scat_dispersion_real
_atom_type_scat_dispersion_imag
_atom_type_scat_source
C C 0.0033 0.0016 'International Tables Vol C Tables 4.2.6.8 and 6.1.1.4'
H H 0.0000 0.0000 'International Tables Vol C Tables 4.2.6.8 and 6.1.1.4'
N N 0.0061 0.0033 'International Tables Vol C Tables 4.2.6.8 and 6.1.1.4'
F F 0.0171 0.0103 'International Tables Vol C Tables 4.2.6.8 and 6.1.1.4'

loop_
_geom_angle_atom_site_label_1
_geom_angle_atom_site_label_2
_geom_angle_atom_site_label_3
_geom_angle
_geom_angle_site_symmetry_1
_geom_angle_site_symmetry_3
C20 N1 C23 121.1(9) . .
C20 N1 C24 119.2(10) . .
C23 N1 C24 119.7(10) . .
C2 C1 F1 116.0(9) . .
C2 C1 C6 124.4(10) . .
F1 C1 C6 119.6(9) . .
F2 C2 C1 120.6(10) . .
F2 C2 C3 118.8(9) . .
C1 C2 C3 120.6(10) . .
C4 C3 C2 117.1(10) . .
C4 C3 H3 121.4 . .
C2 C3 H3 121.4 . .
C5 C4 F3 119.0(9) . .
C5 C4 C3 121.2(10) . .
F3 C4 C3 119.8(9) . .
C4 C5 F4 118.2(9) . .
C4 C5 C6 123.6(10) . .
F4 C5 C6 118.2(9) . .
C1 C6 C5 113.1(10) . .
C1 C6 C7 126.7(10) . .
C5 C6 C7 120.2(9) . .
C8 C7 C6 127.9(10) . .
C8 C7 H7 116.1 . .
C6 C7 H7 116.1 . .
C7 C8 C9 125.3(10) . .
C7 C8 H8 117.4 . .
C9 C8 H8 117.4 . .
C14 C9 C10 118.1(10) . .
C14 C9 C8 119.0(10) . .
C10 C9 C8 122.9(10) . .
C11 C10 C9 119.7(10) . .
C11 C10 H10 120.2 . .
C9 C10 H10 120.2 . .
C10 C11 C12 122.7(10) . .
C10 C11 H11 118.7 . .
C12 C11 H11 118.7 . .
C11 C12 C13 116.8(10) . .
C11 C12 C15 118.4(10) . .
C13 C12 C15 124.8(10) . .
C14 C13 C12 120.9(11) . .
C14 C13 H13 119.6 . .
C12 C13 H13 119.6 . .
C9 C14 C13 121.8(10) . .
C9 C14 H14 119.1 . .
C13 C14 H14 119.1 . .
C16 C15 C12 127.1(11) . .
C16 C15 H15 116.5 . .
C12 C15 H15 116.5 . .
C15 C16 C17 127.3(11) . .
C15 C16 H16 116.4 . .
C17 C16 H16 116.4 . .
C22 C17 C18 116.4(10) . .
C22 C17 C16 120.4(10) . .
C18 C17 C16 123.1(11) . .
C19 C18 C17 122.7(11) . .
C19 C18 H18 118.6 . .
C17 C18 H18 118.6 . .
C18 C19 C20 119.7(11) . .
C18 C19 H19 120.2 . .
C20 C19 H19 120.2 . .
C21 C20 N1 122.9(10) . .
C21 C20 C19 117.8(11) . .
N1 C20 C19 119.3(10) . .
C20 C21 C22 121.2(11) . .
C20 C21 H21 119.4 . .
C22 C21 H21 119.4 . .
C17 C22 C21 122.1(11) . .
C17 C22 H22 118.9 . .
C21 C22 H22 118.9 . .
N1 C23 H23A 109.5 . .
N1 C23 H23B 109.5 . .
H23A C23 H23B 109.5 . .
N1 C23 H23C 109.5 . .
H23A C23 H23C 109.5 . .
H23B C23 H23C 109.5 . .
N1 C24 H24A 109.5 . .
N1 C24 H24B 109.5 . .
H24A C24 H24B 109.5 . .
N1 C24 H24C 109.5 . .
H24A C24 H24C 109.5 . .
H24B C24 H24C 109.5 . .

loop_
_geom_bond_atom_site_label_1
_geom_bond_atom_site_label_2
_geom_bond_distance
_geom_bond_site_symmetry_2
F1 C1 1.387(12) .
F2 C2 1.355(12) .
F3 C4 1.363(12) .
F4 C5 1.362(11) .
N1 C20 1.397(13) .
N1 C23 1.432(14) .
N1 C24 1.451(14) .
C1 C2 1.356(14) .
C1 C6 1.395(14) .
C2 C3 1.379(15) .
C3 C4 1.378(14) .
C3 H3 0.9500 .
C4 C5 1.362(13) .
C5 C6 1.395(14) .
C6 C7 1.448(14) .
C7 C8 1.356(15) .
C7 H7 0.9500 .
C8 C9 1.478(14) .
C8 H8 0.9500 .
C9 C14 1.387(15) .
C9 C10 1.405(14) .
C10 C11 1.391(14) .
C10 H10 0.9500 .
C11 C12 1.399(15) .
C11 H11 0.9500 .
C12 C13 1.402(14) .
C12 C15 1.442(14) .
C13 C14 1.392(14) .
C13 H13 0.9500 .
C14 H14 0.9500 .
C15 C16 1.357(15) .
C15 H15 0.9500 .
C16 C17 1.459(15) .
C16 H16 0.9500 .
C17 C22 1.388(15) .
C17 C18 1.412(15) .
C18 C19 1.372(14) .
C18 H18 0.9500 .
C19 C20 1.429(15) .
C19 H19 0.9500 .
C20 C21 1.387(15) .
C21 C22 1.388(14) .
C21 H21 0.9500 .
C22 H22 0.9500 .
C23 H23A 0.9800 .
C23 H23B 0.9800 .
C23 H23C 0.9800 .
C24 H24A 0.9800 .
C24 H24B 0.9800 .
C24 H24C 0.9800 .

loop_
_geom_torsion_atom_site_label_1
_geom_torsion_atom_site_label_2
_geom_torsion_atom_site_label_3
_geom_torsion_atom_site_label_4
_geom_torsion
_geom_torsion_site_symmetry_1
_geom_torsion_site_symmetry_2
_geom_torsion_site_symmetry_3
_geom_torsion_site_symmetry_4
F1 C1 C2 F2 -0.1(14) . . . .
C6 C1 C2 F2 -179.1(10) . . . .
F1 C1 C2 C3 179.7(9) . . . .
C6 C1 C2 C3 0.7(17) . . . .
F2 C2 C3 C4 178.7(9) . . . .
C1 C2 C3 C4 -1.1(16) . . . .
C2 C3 C4 C5 1.6(16) . . . .
C2 C3 C4 F3 179.2(9) . . . .
F3 C4 C5 F4 1.0(14) . . . .
C3 C4 C5 F4 178.6(9) . . . .
F3 C4 C5 C6 -179.2(9) . . . .
C3 C4 C5 C6 -1.6(16) . . . .
C2 C1 C6 C5 -0.6(16) . . . .
F1 C1 C6 C5 -179.6(9) . . . .
C2 C1 C6 C7 179.0(10) . . . .
F1 C1 C6 C7 0.0(16) . . . .
C4 C5 C6 C1 1.0(15) . . . .
F4 C5 C6 C1 -179.2(9) . . . .
C4 C5 C6 C7 -178.6(10) . . . .
F4 C5 C6 C7 1.2(15) . . . .
C1 C6 C7 C8 -1.5(18) . . . .
C5 C6 C7 C8 178.1(11) . . . .
C6 C7 C8 C9 -178.9(10) . . . .
C7 C8 C9 C14 -176.1(11) . . . .
C7 C8 C9 C10 5.3(17) . . . .
C14 C9 C10 C11 -0.5(15) . . . .
C8 C9 C10 C11 178.2(9) . . . .
C9 C10 C11 C12 -0.6(16) . . . .
C10 C11 C12 C13 2.0(16) . . . .
C10 C11 C12 C15 -176.5(10) . . . .
C11 C12 C13 C14 -2.3(16) . . . .
C15 C12 C13 C14 176.1(10) . . . .
C10 C9 C14 C13 0.1(16) . . . .
C8 C9 C14 C13 -178.5(9) . . . .
C12 C13 C14 C9 1.3(16) . . . .
C11 C12 C15 C16 170.6(11) . . . .
C13 C12 C15 C16 -7.7(18) . . . .
C12 C15 C16 C17 -175.3(11) . . . .
C15 C16 C17 C22 177.4(11) . . . .
C15 C16 C17 C18 -1.5(18) . . . .
C22 C17 C18 C19 0.0(16) . . . .
C16 C17 C18 C19 179.0(10) . . . .
C17 C18 C19 C20 -1.7(17) . . . .
C23 N1 C20 C21 177.5(11) . . . .
C24 N1 C20 C21 0.0(16) . . . .
C23 N1 C20 C19 -2.9(16) . . . .
C24 N1 C20 C19 179.6(10) . . . .
C18 C19 C20 C21 2.5(16) . . . .
C18 C19 C20 N1 -177.2(10) . . . .
N1 C20 C21 C22 177.9(10) . . . .
C19 C20 C21 C22 -1.8(16) . . . .
C18 C17 C22 C21 0.8(16) . . . .
C16 C17 C22 C21 -178.3(10) . . . .
C20 C21 C22 C17 0.2(17) . . . .
